data_7050381
loop_
_publ_author_name
'Leone Spiccia'
'Milton T. W. Hearn'
'Andrew C. Warden'
'Mark Warren'

_publ_section_title
;
Binding of Inorganic Oxoanions to Macrocyclic
Ligands: Interactions of Sulfate and Dithionate with Protonated Forms of
[18]aneN6
;
_journal_name_full 'New J.Chem.(Nouv.J.Chim.)'
_journal_year 2004
_chemical_formula_sum 'C12 H38 N6 O14 S4'
_chemical_formula_weight 618.72
_chemical_name_systematic
;
1,4,7,10,13,16-hexaazacyclooctdecane-1,4,13,16-azonia-bisdithionate-dihydrate
;
_space_group_IT_number 12
_symmetry_cell_setting monoclinic
_symmetry_space_group_name_Hall '-C 2y'
_symmetry_space_group_name_H-M 'C 1 2/m 1'
_atom_sites_solution_hydrogens geom
_atom_sites_solution_primary direct
_atom_sites_solution_secondary difmap
_cell_angle_alpha 90
_cell_angle_beta 97.56(3)
_cell_angle_gamma 90
_cell_formula_units_Z 2
_cell_length_a 13.1554(3)
_cell_length_b 11.4761(4)
_cell_length_c 8.7203(3)
_cell_measurement_temperature 123(2)
_cell_volume 1305.07(7)
_diffrn_ambient_temperature 123(2)
_diffrn_measured_fraction_theta_full 0.994
_diffrn_measured_fraction_theta_max 0.984
_diffrn_radiation_monochromator graphite
_diffrn_radiation_type MoK\a
_diffrn_radiation_wavelength 0.71073
_diffrn_reflns_av_R_equivalents 0.0441
_diffrn_reflns_av_unetI/netI 0.0624
_diffrn_reflns_limit_h_max 14
_diffrn_reflns_limit_h_min -17
_diffrn_reflns_limit_k_max 13
_diffrn_reflns_limit_k_min -14
_diffrn_reflns_limit_l_max 11
_diffrn_reflns_limit_l_min -8
_diffrn_reflns_number 4485
_diffrn_reflns_theta_full 27.5
_diffrn_reflns_theta_max 28.31
_diffrn_reflns_theta_min 3.48
_exptl_absorpt_coefficient_mu 0.439
_exptl_absorpt_correction_type none
_exptl_crystal_colour colourless
_exptl_crystal_density_diffrn 1.574
_exptl_crystal_density_method 'not measured'
_exptl_crystal_F_000 656
_exptl_crystal_size_max 0.10
_exptl_crystal_size_mid 0.10
_exptl_crystal_size_min 0.10
_refine_diff_density_max 0.847
_refine_diff_density_min -0.69
_refine_diff_density_rms 0.121
_refine_ls_extinction_method none
_refine_ls_goodness_of_fit_ref 1.086
_refine_ls_hydrogen_treatment mixed
_refine_ls_matrix_type full
_refine_ls_number_parameters 129
_refine_ls_number_reflns 1684
_refine_ls_number_restraints 0
_refine_ls_restrained_S_all 1.086
_refine_ls_R_factor_all 0.075
_refine_ls_R_factor_gt 0.0509
_refine_ls_shift/su_max 0
_refine_ls_shift/su_mean 0
_refine_ls_structure_factor_coef Fsqd
_refine_ls_weighting_details 'calc w=1/[\s^2^(Fo^2^)+(0.0784P)^2^+1.3829P] where P=(Fo^2^+2Fc^2^)/3'
_refine_ls_weighting_scheme calc
_refine_ls_wR_factor_gt 0.1389
_refine_ls_wR_factor_ref 0.1526
_reflns_number_gt 1230
_reflns_number_total 1684
_reflns_threshold_expression >2sigma(I)
_cod_depositor_comments
;
The following automatic conversions were performed:
'_symmetry_cell_setting' value 'Monoclinic' changed to 'monoclinic'
according to '/home/saulius/struct/CIF-dictionaries/cif_core.dic'
dictionary named 'cif_core.dic' version 2.4.1 from 2010-06-29.

Automatic conversion script
Id: cif_fix_enum 1527 2010-12-29 10:47:43Z saulius 
;
_cod_original_sg_symbol_H-M 'C 2/m'
_cod_database_code 7050381

loop_
_symmetry_equiv_pos_as_xyz
'x, y, z'
'-x, y, -z'
'x+1/2, y+1/2, z'
'-x+1/2, y+1/2, -z'
'-x, -y, -z'
'x, -y, z'
'-x+1/2, -y+1/2, -z'
'x+1/2, -y+1/2, z'

loop_
_atom_site_label
_atom_site_type_symbol
_atom_site_fract_x
_atom_site_fract_y
_atom_site_fract_z
_atom_site_U_iso_or_equiv
_atom_site_adp_type
_atom_site_occupancy
_atom_site_symmetry_multiplicity
_atom_site_calc_flag
_atom_site_refinement_flags
_atom_site_disorder_assembly
_atom_site_disorder_group
S1 S 0.38192(7) 0 1.24391(10) 0.0202(3) Uani 1 2 d S . .
O1 O 0.16241(19) 0 1.2282(3) 0.0240(6) Uani 1 2 d S . .
S2 S 0.23348(6) 0 1.11402(10) 0.0198(3) Uani 1 2 d S . .
O2 O 0.23057(14) 0.10647(18) 1.0230(2) 0.0285(5) Uani 1 1 d . . .
O3 O 0.44714(18) 0 1.1194(3) 0.0211(6) Uani 1 2 d S . .
O4 O 0.38857(16) -0.10679(18) 1.3329(2) 0.0304(5) Uani 1 1 d . . .
N2 N 0.40289(18) 0.1877(2) 0.8626(3) 0.0217(5) Uani 1 1 d . . .
N1 N 0.3398(3) 0 0.6633(4) 0.0224(7) Uani 1 2 d S . .
C2 C 0.3518(3) 0.2070(3) 0.6998(3) 0.0289(7) Uani 1 1 d . . .
C1 C 0.2809(2) 0.1076(3) 0.6518(3) 0.0275(6) Uani 1 1 d . . .
C3 C 0.4830(2) 0.2757(3) 0.9136(3) 0.0245(6) Uani 1 1 d . . .
H5 H 0.233(3) 0.107(3) 0.722(4) 0.030(8) Uiso 1 1 d . . .
H9 H 0.535(2) 0.259(3) 0.854(4) 0.025(8) Uiso 1 1 d . . .
H7 H 0.414(3) 0.207(3) 0.636(4) 0.037(9) Uiso 1 1 d . . .
H3 H 0.352(3) 0.189(3) 0.929(4) 0.043(10) Uiso 1 1 d . . .
H4 H 0.251(3) 0.128(3) 0.541(4) 0.037(9) Uiso 1 1 d . . .
H6 H 0.312(2) 0.279(3) 0.700(4) 0.036(9) Uiso 1 1 d . . .
H8 H 0.455(2) 0.346(3) 0.888(3) 0.019(7) Uiso 1 1 d . . .
H2 H 0.430(2) 0.119(3) 0.865(3) 0.021(8) Uiso 1 1 d . . .
H1 H 0.375(4) 0 0.601(5) 0.026(12) Uiso 1 2 d S . .
O1WA O 0 0.0395(12) 0.5 0.062(6) Uani 0.286(11) 2 d SP . 1
O1WB O -0.0223(15) 0 0.356(2) 0.059(7) Uiso 0.214(11) 2 d SP . 2

loop_
_atom_type_symbol
_atom_type_description
_atom_type_scat_dispersion_real
_atom_type_scat_dispersion_imag
_atom_type_scat_source
C C 0.0033 0.0016 'International Tables Vol C Tables 4.2.6.8 and 6.1.1.4'
H H 0 0 'International Tables Vol C Tables 4.2.6.8 and 6.1.1.4'
N N 0.0061 0.0033 'International Tables Vol C Tables 4.2.6.8 and 6.1.1.4'
O O 0.0106 0.006 'International Tables Vol C Tables 4.2.6.8 and 6.1.1.4'
S S 0.1246 0.1234 'International Tables Vol C Tables 4.2.6.8 and 6.1.1.4'
